data_7158615
loop_
_publ_author_name
'Nakagawa, Yuma'
'Hishida, Tatsuya'
'Hatano, Eri'
'Sumaru, Kimio'
'Morishita, Kana'
'Morimoto, Masakazu'
'Yokojima, Satoshi'
'Nakamura, Shinichiro'
'Uchida, Kingo'

_publ_section_title
;
 Photoinduced cytotoxicity of photochromic symmetric diarylethene
 derivatives: the relation of structure and cytotoxicity
;
_journal_name_full 'Organic &amp; Biomolecular Chemistry'
_journal_paper_doi 10.1039/D2OB00224H
_journal_year 2022
_chemical_formula_sum 'C33 H32 F6 N2 S2'
_chemical_formula_weight 634.72
_space_group_crystal_system monoclinic
_space_group_IT_number 14
_space_group_name_Hall '-P 2ybc'
_space_group_name_H-M_alt 'P 1 21/c 1'
_atom_sites_solution_hydrogens geom
_audit_block_doi 10.5517/ccdc.csd.cc28b53x
_audit_update_record
;
2021-07-07 deposited with the CCDC.	2022-03-23 downloaded from the CCDC.
;
_cell_angle_alpha 90
_cell_angle_beta 93.3338(17)
_cell_angle_gamma 90
_cell_formula_units_Z 4
_cell_length_a 11.9900(5)
_cell_length_b 21.3155(10)
_cell_length_c 12.2134(5)
_cell_measurement_reflns_used 9974
_cell_measurement_temperature 173.(2)
_cell_measurement_theta_max 24.9765
_cell_measurement_theta_min 2.5382
_cell_volume 3116.1(2)
_computing_cell_refinement 'SAINT V8.35A (Bruker AXS Inc., 2015)'
_computing_data_reduction 'SAINT V8.35A (Bruker AXS Inc., 2015)'
_computing_structure_refinement 'SHELXL-2014/7 (Sheldrick, 2014)'
_diffrn_ambient_temperature 173.(2)
_diffrn_detector_area_resol_mean 7.3910
_diffrn_measured_fraction_theta_full 0.999
_diffrn_measured_fraction_theta_max 0.999
_diffrn_measurement_device_type 'Bruker D8 goniometer'
_diffrn_radiation_type MoKa
_diffrn_radiation_wavelength 0.71073
_diffrn_reflns_av_R_equivalents 0.0639
_diffrn_reflns_av_unetI/netI 0.0226
_diffrn_reflns_limit_h_max 14
_diffrn_reflns_limit_h_min -14
_diffrn_reflns_limit_k_max 25
_diffrn_reflns_limit_k_min -25
_diffrn_reflns_limit_l_max 13
_diffrn_reflns_limit_l_min -14
_diffrn_reflns_number 122967
_diffrn_reflns_theta_full 25.03
_diffrn_reflns_theta_max 25.03
_diffrn_reflns_theta_min 1.91
_exptl_absorpt_coefficient_mu 0.233
_exptl_absorpt_correction_T_max 0.99
_exptl_absorpt_correction_T_min 0.91
_exptl_absorpt_correction_type multi-scan
_exptl_absorpt_process_details 'SADABS V2014/5 (Bruker AXS Inc.)'
_exptl_crystal_colour colourless
_exptl_crystal_density_diffrn 1.353
_exptl_crystal_density_method 'not measured'
_exptl_crystal_description block
_exptl_crystal_F_000 1320
_exptl_crystal_recrystallization_method 'Re-crystallisation from solvent: methanol'
_exptl_crystal_size_max 0.300
_exptl_crystal_size_mid 0.100
_exptl_crystal_size_min 0.050
_refine_diff_density_max 1.078
_refine_diff_density_min -0.544
_refine_ls_extinction_method none
_refine_ls_goodness_of_fit_ref 1.030
_refine_ls_hydrogen_treatment constr
_refine_ls_matrix_type full
_refine_ls_number_parameters 396
_refine_ls_number_reflns 5505
_refine_ls_number_restraints 0
_refine_ls_restrained_S_all 1.030
_refine_ls_R_factor_all 0.0637
_refine_ls_R_factor_gt 0.0554
_refine_ls_shift/su_max 0.001
_refine_ls_shift/su_mean 0.000
_refine_ls_structure_factor_coef Fsqd
_refine_ls_weighting_details 'w=1/[\s^2^(Fo^2^)+(0.0846P)^2^+4.0631P] where P=(Fo^2^+2Fc^2^)/3'
_refine_ls_weighting_scheme calc
_refine_ls_wR_factor_gt 0.1504
_refine_ls_wR_factor_ref 0.1576
_reflns_number_gt 4684
_reflns_number_total 5505
_reflns_threshold_expression 'I > 2\s(I)'
_cod_data_source_file d2ob00224h2.cif
_cod_data_source_block uch101_thiamtbu
_cod_database_code 7158615

loop_
_space_group_symop_operation_xyz
'x, y, z'
'-x, y+1/2, -z+1/2'
'-x, -y, -z'
'x, -y-1/2, z-1/2'

loop_
_atom_site_type_symbol
_atom_site_label
_atom_site_fract_x
_atom_site_fract_y
_atom_site_fract_z
_atom_site_U_iso_or_equiv
_atom_site_adp_type
_atom_site_calc_flag
_atom_site_refinement_flags_adp
_atom_site_refinement_flags_occupancy
_atom_site_refinement_flags_posn
_atom_site_occupancy
_atom_site_disorder_assembly
_atom_site_disorder_group
C C1 0.5403(3) 0.38033(16) 1.0650(2) 0.0433(7) Uani d . . . 1 . .
H H1A 0.5106 0.3376 1.0691 0.065 Uiso calc U . R 1 . .
H H1B 0.5034 0.4073 1.1169 0.065 Uiso calc U . R 1 . .
H H1C 0.6209 0.3798 1.0836 0.065 Uiso calc U . R 1 . .
C C2 0.5188(2) 0.40521(12) 0.9511(2) 0.0312(6) Uani d . . . 1 . .
C C3 0.5889(2) 0.40989(11) 0.8677(2) 0.0260(5) Uani d . . . 1 . .
C C4 0.4411(2) 0.45294(12) 0.7810(2) 0.0276(5) Uani d . . . 1 . .
C C5 0.3686(2) 0.48141(11) 0.6930(2) 0.0274(5) Uani d . . . 1 . .
C C6 0.3965(2) 0.47516(12) 0.5843(2) 0.0322(6) Uani d . . . 1 . .
H H6 0.4621 0.4531 0.5672 0.039 Uiso calc U . R 1 . .
C C7 0.3277(2) 0.50132(14) 0.5017(2) 0.0363(6) Uani d . . . 1 . .
H H7 0.3466 0.4974 0.4275 0.044 Uiso calc U . R 1 . .
C C8 0.2313(2) 0.53328(13) 0.5260(2) 0.0339(6) Uani d . . . 1 . .
H H8 0.1848 0.5506 0.4681 0.041 Uiso calc U . R 1 . .
C C9 0.2018(2) 0.54028(12) 0.6333(2) 0.0303(6) Uani d . . . 1 . .
C C10 0.2723(2) 0.51390(12) 0.7162(2) 0.0300(6) Uani d . . . 1 . .
H H10 0.2539 0.5183 0.7904 0.036 Uiso calc U . R 1 . .
C C11 0.0996(2) 0.57846(14) 0.6630(2) 0.0375(7) Uani d . . . 1 . .
C C12 0.1434(3) 0.63907(17) 0.7183(4) 0.0654(10) Uani d . . . 1 . .
H H12A 0.0802 0.6654 0.7367 0.098 Uiso calc U . R 1 . .
H H12B 0.1896 0.6619 0.668 0.098 Uiso calc U . R 1 . .
H H12C 0.1884 0.6286 0.7854 0.098 Uiso calc U . R 1 . .
C C13 0.0264(3) 0.5979(2) 0.5622(3) 0.0777(13) Uani d . . . 1 . .
H H13A 0.0013 0.5604 0.5215 0.117 Uiso calc U . R 1 . .
H H13B 0.0696 0.6246 0.515 0.117 Uiso calc U . R 1 . .
H H13C -0.0387 0.6211 0.5855 0.117 Uiso calc U . R 1 . .
C C14 0.0310(3) 0.5422(2) 0.7395(4) 0.0757(13) Uani d . . . 1 . .
H H14A 0.0042 0.5035 0.7035 0.114 Uiso calc U . R 1 . .
H H14B -0.033 0.5676 0.759 0.114 Uiso calc U . R 1 . .
H H14C 0.0768 0.5317 0.806 0.114 Uiso calc U . R 1 . .
C C15 0.7695(3) 0.22807(16) 1.1090(2) 0.0448(8) Uani d . . . 1 . .
H H15A 0.8331 0.2013 1.093 0.067 Uiso calc U . R 1 . .
H H15B 0.7303 0.2099 1.1697 0.067 Uiso calc U . R 1 . .
H H15C 0.7965 0.2701 1.1296 0.067 Uiso calc U . R 1 . .
C C16 0.6907(2) 0.23249(12) 1.0090(2) 0.0301(6) Uani d . . . 1 . .
C C17 0.6790(2) 0.27651(11) 0.9277(2) 0.0246(5) Uani d . . . 1 . .
C C18 0.5367(2) 0.21569(12) 0.8719(2) 0.0267(5) Uani d . . . 1 . .
C C19 0.4382(2) 0.19316(12) 0.8062(2) 0.0277(5) Uani d . . . 1 . .
C C20 0.3805(2) 0.23480(12) 0.7355(2) 0.0277(5) Uani d . . . 1 . .
H H20 0.4072 0.2766 0.7295 0.033 Uiso calc U . R 1 . .
C C21 0.2852(2) 0.21685(13) 0.6737(2) 0.0314(6) Uani d . . . 1 . .
C C22 0.2495(3) 0.15449(15) 0.6844(2) 0.0428(7) Uani d . . . 1 . .
H H22 0.1849 0.1406 0.6426 0.051 Uiso calc U . R 1 . .
C C23 0.3058(3) 0.11319(15) 0.7539(3) 0.0477(8) Uani d . . . 1 . .
H H23 0.2795 0.0713 0.7596 0.057 Uiso calc U . R 1 . .
C C24 0.4007(3) 0.13188(13) 0.8157(2) 0.0389(7) Uani d . . . 1 . .
H H24 0.4394 0.1032 0.8639 0.047 Uiso calc U . R 1 . .
C C25 0.2178(2) 0.26200(14) 0.5988(2) 0.0361(6) Uani d . . . 1 . .
C C26 0.2081(3) 0.23582(19) 0.4817(3) 0.0581(9) Uani d . . . 1 . .
H H26A 0.1637 0.2646 0.4342 0.087 Uiso calc U . R 1 . .
H H26B 0.1715 0.1947 0.4818 0.087 Uiso calc U . R 1 . .
H H26C 0.2828 0.2314 0.4541 0.087 Uiso calc U . R 1 . .
C C27 0.2708(3) 0.32695(16) 0.5954(3) 0.0521(9) Uani d . . . 1 . .
H H27A 0.2752 0.3451 0.6692 0.078 Uiso calc U . R 1 . .
H H27B 0.2252 0.354 0.5458 0.078 Uiso calc U . R 1 . .
H H27C 0.3462 0.3234 0.5689 0.078 Uiso calc U . R 1 . .
C C28 0.1007(3) 0.26847(18) 0.6415(3) 0.0526(8) Uani d . . . 1 . .
H H28A 0.1065 0.285 0.7165 0.079 Uiso calc U . R 1 . .
H H28B 0.0644 0.2273 0.6412 0.079 Uiso calc U . R 1 . .
H H28C 0.0562 0.2973 0.5941 0.079 Uiso calc U . R 1 . .
C C29 0.7062(2) 0.38909(12) 0.8760(2) 0.0253(5) Uani d . . . 1 . .
C C30 0.7995(2) 0.43303(12) 0.8523(2) 0.0309(6) Uani d . . . 1 . .
C C31 0.9057(2) 0.39323(13) 0.8625(2) 0.0362(6) Uani d . . . 1 . .
C C32 0.8713(2) 0.33352(12) 0.9214(2) 0.0313(6) Uani d . . . 1 . .
C C33 0.7458(2) 0.33310(11) 0.91100(19) 0.0245(5) Uani d . . . 1 . .
F F1 0.80731(17) 0.48096(9) 0.9239(2) 0.0646(6) Uani d . . . 1 . .
F F2 0.78772(15) 0.45975(10) 0.75238(16) 0.0572(6) Uani d . . . 1 . .
F F3 0.99402(16) 0.42133(9) 0.9071(2) 0.0668(6) Uani d . . . 1 . .
F F4 0.93249(18) 0.37641(10) 0.75888(17) 0.0617(6) Uani d . . . 1 . .
F F5 0.91032(16) 0.33876(11) 1.02792(16) 0.0658(6) Uani d . . . 1 . .
F F6 0.91791(15) 0.28223(8) 0.8824(2) 0.0650(6) Uani d . . . 1 . .
N N1 0.54549(17) 0.43734(10) 0.77134(17) 0.0275(5) Uani d . . . 1 . .
N N2 0.59127(17) 0.26674(9) 0.85051(17) 0.0258(5) Uani d . . . 1 . .
S S1 0.39091(6) 0.43534(3) 0.90808(6) 0.0356(2) Uani d . . . 1 . .
S S2 0.58829(6) 0.17664(3) 0.98864(6) 0.0337(2) Uani d . . . 1 . .

loop_
_atom_site_aniso_label
_atom_site_aniso_U_11
_atom_site_aniso_U_22
_atom_site_aniso_U_33
_atom_site_aniso_U_12
_atom_site_aniso_U_13
_atom_site_aniso_U_23
C1 0.0435(17) 0.0553(19) 0.0316(15) 0.0117(14) 0.0073(12) 0.0098(13)
C2 0.0304(14) 0.0291(14) 0.0342(14) 0.0040(11) 0.0022(11) 0.0028(11)
C3 0.0266(13) 0.0220(12) 0.0293(13) 0.0015(10) 0.0010(10) 0.0017(10)
C4 0.0276(13) 0.0229(12) 0.0324(13) 0.0031(10) 0.0024(10) 0.0014(10)
C5 0.0264(13) 0.0215(12) 0.0342(14) 0.0017(10) 0.0004(10) 0.0021(10)
C6 0.0315(14) 0.0294(14) 0.0356(14) 0.0063(11) 0.0020(11) -0.0014(11)
C7 0.0382(15) 0.0385(15) 0.0321(14) 0.0035(12) 0.0002(12) -0.0010(12)
C8 0.0355(15) 0.0290(14) 0.0362(15) 0.0032(11) -0.0065(11) 0.0032(11)
C9 0.0264(13) 0.0242(13) 0.0399(15) 0.0011(10) -0.0008(11) 0.0025(11)
C10 0.0292(13) 0.0280(13) 0.0329(14) 0.0032(11) 0.0029(11) 0.0010(11)
C11 0.0313(14) 0.0350(15) 0.0462(16) 0.0124(12) 0.0022(12) 0.0050(13)
C12 0.064(2) 0.0441(19) 0.090(3) 0.0146(17) 0.021(2) -0.0084(19)
C13 0.058(2) 0.103(3) 0.071(3) 0.044(2) -0.004(2) 0.007(2)
C14 0.045(2) 0.070(3) 0.116(4) 0.0202(19) 0.037(2) 0.038(2)
C15 0.0401(16) 0.0508(18) 0.0418(17) -0.0040(14) -0.0123(13) 0.0186(14)
C16 0.0258(13) 0.0295(13) 0.0344(14) 0.0026(10) -0.0013(11) 0.0057(11)
C17 0.0223(12) 0.0219(12) 0.0294(13) 0.0018(9) -0.0007(10) 0.0013(10)
C18 0.0262(12) 0.0234(12) 0.0305(13) 0.0008(10) 0.0022(10) 0.0023(10)
C19 0.0283(13) 0.0271(13) 0.0281(13) -0.0045(10) 0.0049(10) -0.0006(10)
C20 0.0258(13) 0.0266(13) 0.0311(13) -0.0048(10) 0.0054(10) -0.0010(10)
C21 0.0275(13) 0.0367(15) 0.0304(13) -0.0083(11) 0.0036(10) -0.0014(11)
C22 0.0405(16) 0.0441(17) 0.0431(16) -0.0215(14) -0.0044(13) 0.0002(14)
C23 0.057(2) 0.0336(16) 0.0520(18) -0.0221(14) -0.0056(15) 0.0053(14)
C24 0.0483(17) 0.0290(14) 0.0390(16) -0.0086(12) -0.0017(13) 0.0054(12)
C25 0.0260(13) 0.0467(17) 0.0351(15) -0.0070(12) -0.0017(11) 0.0033(12)
C26 0.066(2) 0.070(2) 0.0369(17) -0.0026(19) -0.0044(16) 0.0051(16)
C27 0.0397(17) 0.0452(18) 0.069(2) -0.0051(14) -0.0148(16) 0.0181(16)
C28 0.0305(16) 0.068(2) 0.059(2) 0.0008(15) 0.0005(14) 0.0055(17)
C29 0.0265(12) 0.0249(12) 0.0243(12) 0.0000(10) -0.0005(10) 0.0006(10)
C30 0.0325(14) 0.0237(13) 0.0366(14) -0.0006(11) 0.0012(11) 0.0015(11)
C31 0.0250(13) 0.0341(15) 0.0494(17) -0.0053(11) 0.0002(12) 0.0031(13)
C32 0.0257(13) 0.0280(13) 0.0394(15) 0.0026(10) -0.0048(11) 0.0046(11)
C33 0.0250(12) 0.0242(12) 0.0237(12) 0.0004(10) -0.0024(9) 0.0005(10)
F1 0.0536(12) 0.0378(10) 0.1042(17) -0.0125(9) 0.0188(11) -0.0317(11)
F2 0.0373(10) 0.0700(13) 0.0640(12) -0.0057(9) 0.0014(8) 0.0399(10)
F3 0.0387(10) 0.0499(11) 0.1083(18) -0.0162(9) -0.0255(11) 0.0187(11)
F4 0.0659(13) 0.0624(13) 0.0597(12) 0.0137(10) 0.0275(10) 0.0072(10)
F5 0.0449(11) 0.0971(17) 0.0521(11) -0.0205(11) -0.0238(9) 0.0319(11)
F6 0.0344(10) 0.0324(10) 0.1298(19) 0.0041(8) 0.0198(11) -0.0074(11)
N1 0.0255(11) 0.0247(11) 0.0322(11) 0.0028(8) 0.0014(9) 0.0039(9)
N2 0.0256(11) 0.0232(11) 0.0283(11) -0.0019(8) -0.0018(8) 0.0023(8)
S1 0.0294(4) 0.0427(4) 0.0353(4) 0.0096(3) 0.0077(3) 0.0077(3)
S2 0.0323(4) 0.0285(4) 0.0399(4) -0.0033(3) -0.0019(3) 0.0123(3)

loop_
_atom_type_symbol
_atom_type_description
_atom_type_scat_dispersion_real
_atom_type_scat_dispersion_imag
_atom_type_scat_source
C C 0.0033 0.0016 'International Tables Vol C Tables 4.2.6.8 and 6.1.1.4'
H H 0.0000 0.0000 'International Tables Vol C Tables 4.2.6.8 and 6.1.1.4'
N N 0.0061 0.0033 'International Tables Vol C Tables 4.2.6.8 and 6.1.1.4'
F F 0.0171 0.0103 'International Tables Vol C Tables 4.2.6.8 and 6.1.1.4'
S S 0.1246 0.1234 'International Tables Vol C Tables 4.2.6.8 and 6.1.1.4'

loop_
_geom_angle_atom_site_label_1
_geom_angle_atom_site_label_2
_geom_angle_atom_site_label_3
_geom_angle_site_symmetry_1
_geom_angle_site_symmetry_3
_geom_angle
_geom_angle_publ_flag
C3 C2 C1 . . 129.8(2) ?
C3 C2 S1 . . 108.84(19) ?
C1 C2 S1 . . 121.3(2) ?
C2 C3 N1 . . 116.6(2) ?
C2 C3 C29 . . 123.8(2) ?
N1 C3 C29 . . 119.6(2) ?
N1 C4 C5 . . 124.5(2) ?
N1 C4 S1 . . 114.12(19) ?
C5 C4 S1 . . 121.34(19) ?
C10 C5 C6 . . 119.4(2) ?
C10 C5 C4 . . 121.2(2) ?
C6 C5 C4 . . 119.4(2) ?
C7 C6 C5 . . 119.4(2) ?
C6 C7 C8 . . 120.7(3) ?
C9 C8 C7 . . 121.1(2) ?
C8 C9 C10 . . 117.7(2) ?
C8 C9 C11 . . 122.2(2) ?
C10 C9 C11 . . 120.0(2) ?
C5 C10 C9 . . 121.8(2) ?
C14 C11 C13 . . 109.4(3) ?
C14 C11 C9 . . 110.5(2) ?
C13 C11 C9 . . 112.5(3) ?
C14 C11 C12 . . 110.3(3) ?
C13 C11 C12 . . 107.0(3) ?
C9 C11 C12 . . 107.0(2) ?
C17 C16 C15 . . 131.8(3) ?
C17 C16 S2 . . 109.16(19) ?
C15 C16 S2 . . 119.0(2) ?
C16 C17 N2 . . 115.6(2) ?
C16 C17 C33 . . 129.1(2) ?
N2 C17 C33 . . 115.3(2) ?
N2 C18 C19 . . 124.0(2) ?
N2 C18 S2 . . 113.97(19) ?
C19 C18 S2 . . 121.97(19) ?
C24 C19 C20 . . 120.0(2) ?
C24 C19 C18 . . 121.0(2) ?
C20 C19 C18 . . 119.0(2) ?
C21 C20 C19 . . 121.7(2) ?
C20 C21 C22 . . 117.2(3) ?
C20 C21 C25 . . 122.9(2) ?
C22 C21 C25 . . 119.9(2) ?
C23 C22 C21 . . 121.5(3) ?
C22 C23 C24 . . 120.7(3) ?
C23 C24 C19 . . 118.9(3) ?
C27 C25 C21 . . 112.5(2) ?
C27 C25 C28 . . 108.6(3) ?
C21 C25 C28 . . 108.4(2) ?
C27 C25 C26 . . 108.3(3) ?
C21 C25 C26 . . 109.8(3) ?
C28 C25 C26 . . 109.2(3) ?
C33 C29 C3 . . 127.3(2) ?
C33 C29 C30 . . 111.3(2) ?
C3 C29 C30 . . 121.3(2) ?
F1 C30 F2 . . 105.5(2) ?
F1 C30 C29 . . 111.9(2) ?
F2 C30 C29 . . 113.5(2) ?
F1 C30 C31 . . 110.1(2) ?
F2 C30 C31 . . 110.6(2) ?
C29 C30 C31 . . 105.3(2) ?
F3 C31 F4 . . 106.1(2) ?
F3 C31 C30 . . 115.5(2) ?
F4 C31 C30 . . 108.0(2) ?
F3 C31 C32 . . 114.8(2) ?
F4 C31 C32 . . 107.5(2) ?
C30 C31 C32 . . 104.7(2) ?
F6 C32 F5 . . 106.3(2) ?
F6 C32 C33 . . 113.9(2) ?
F5 C32 C33 . . 111.6(2) ?
F6 C32 C31 . . 112.7(2) ?
F5 C32 C31 . . 107.1(2) ?
C33 C32 C31 . . 105.1(2) ?
C29 C33 C17 . . 126.0(2) ?
C29 C33 C32 . . 110.7(2) ?
C17 C33 C32 . . 123.0(2) ?
C4 N1 C3 . . 110.2(2) ?
C18 N2 C17 . . 111.0(2) ?
C2 S1 C4 . . 90.28(12) ?
C16 S2 C18 . . 90.24(12) ?

loop_
_geom_bond_atom_site_label_1
_geom_bond_atom_site_label_2
_geom_bond_site_symmetry_2
_geom_bond_distance
_geom_bond_publ_flag
C1 C2 . 1.497(4) ?
C2 C3 . 1.362(4) ?
C2 S1 . 1.717(3) ?
C3 N1 . 1.389(3) ?
C3 C29 . 1.473(3) ?
C4 N1 . 1.307(3) ?
C4 C5 . 1.473(4) ?
C4 S1 . 1.738(3) ?
C5 C10 . 1.389(4) ?
C5 C6 . 1.394(4) ?
C6 C7 . 1.383(4) ?
C7 C8 . 1.388(4) ?
C8 C9 . 1.384(4) ?
C9 C10 . 1.399(4) ?
C9 C11 . 1.533(4) ?
C11 C14 . 1.495(5) ?
C11 C13 . 1.527(5) ?
C11 C12 . 1.536(5) ?
C15 C16 . 1.503(4) ?
C16 C17 . 1.367(4) ?
C16 S2 . 1.718(3) ?
C17 N2 . 1.387(3) ?
C17 C33 . 1.468(3) ?
C18 N2 . 1.304(3) ?
C18 C19 . 1.469(4) ?
C18 S2 . 1.733(3) ?
C19 C24 . 1.388(4) ?
C19 C20 . 1.394(4) ?
C20 C21 . 1.387(4) ?
C21 C22 . 1.405(4) ?
C21 C25 . 1.526(4) ?
C22 C23 . 1.373(5) ?
C23 C24 . 1.387(4) ?
C25 C27 . 1.525(4) ?
C25 C28 . 1.533(4) ?
C25 C26 . 1.534(4) ?
C29 C33 . 1.345(3) ?
C29 C30 . 1.500(4) ?
C30 F1 . 1.344(3) ?
C30 F2 . 1.347(3) ?
C30 C31 . 1.528(4) ?
C31 F3 . 1.308(3) ?
C31 F4 . 1.372(4) ?
C31 C32 . 1.530(4) ?
C32 F6 . 1.328(3) ?
C32 F5 . 1.362(3) ?
C32 C33 . 1.503(3) ?
